data_7704500
loop_
_publ_author_name
'Cabelof, Alyssa C.'
'Carta, Veronica'
'Chen, Chun-Hsing'
'Caulton, Kenneth G.'

_publ_section_title
;
 Nitrogen oxyanion reduction by Co(ii) augmented by a proton responsive
 ligand: recruiting multiple metals.
;
_journal_issue 23
_journal_name_full 'Dalton transactions (Cambridge, England : 2003)'
_journal_page_first 7891
_journal_page_last 7896
_journal_paper_doi 10.1039/d0dt01298j
_journal_volume 49
_journal_year 2020
_chemical_formula_moiety 'C23 H31 Co N6 O6 P, C H2 Cl2'
_chemical_formula_sum 'C24 H33 Cl2 Co N6 O6 P'
_chemical_formula_weight 662.36
_space_group_crystal_system monoclinic
_space_group_IT_number 14
_space_group_name_Hall '-P 2ybc'
_space_group_name_H-M_alt 'P 1 21/c 1'
_atom_sites_solution_hydrogens geom
_audit_creation_date 2020-05-15
_audit_creation_method
;
Olex2 1.3
(compiled 2020.02.04 svn.rd84adfe8 for OlexSys, GUI svn.r6032)
;
_audit_update_record
;
2020-05-15 deposited with the CCDC.	2020-05-25 downloaded from the CCDC.
;
_cell_angle_alpha 90
_cell_angle_beta 90.797(8)
_cell_angle_gamma 90
_cell_formula_units_Z 4
_cell_length_a 17.203(4)
_cell_length_b 13.355(4)
_cell_length_c 12.931(3)
_cell_measurement_reflns_used 1679
_cell_measurement_temperature 173.0
_cell_measurement_theta_max 19
_cell_measurement_theta_min 3
_cell_volume 2970.6(13)
_computing_molecular_graphics 'Olex2 1.3 (Dolomanov et al., 2009)'
_computing_publication_material 'Olex2 1.3 (Dolomanov et al., 2009)'
_computing_structure_refinement 'XL  (Sheldrick, 2008)'
_computing_structure_solution 'SHELXT 2014/5 (Sheldrick, 2014)'
_diffrn_ambient_temperature 173.0
_diffrn_measured_fraction_theta_full 0.910
_diffrn_measured_fraction_theta_max 0.910
_diffrn_measurement_device_type 'Bruker Kappa Apex2'
_diffrn_radiation_type MoK\a
_diffrn_radiation_wavelength 0.71073
_diffrn_reflns_av_R_equivalents 0.1028
_diffrn_reflns_av_unetI/netI 0.1332
_diffrn_reflns_Laue_measured_fraction_full 0.910
_diffrn_reflns_Laue_measured_fraction_max 0.910
_diffrn_reflns_limit_h_max 19
_diffrn_reflns_limit_h_min -12
_diffrn_reflns_limit_k_max 15
_diffrn_reflns_limit_k_min -15
_diffrn_reflns_limit_l_max 15
_diffrn_reflns_limit_l_min -15
_diffrn_reflns_number 17205
_diffrn_reflns_point_group_measured_fraction_full 0.910
_diffrn_reflns_point_group_measured_fraction_max 0.910
_diffrn_reflns_theta_full 25.072
_diffrn_reflns_theta_max 25.072
_diffrn_reflns_theta_min 1.931
_exptl_absorpt_coefficient_mu 0.860
_exptl_absorpt_correction_T_max 0.96
_exptl_absorpt_correction_T_min 0.96
_exptl_absorpt_correction_type multi-scan
_exptl_absorpt_process_details SADABS
_exptl_crystal_colour orange
_exptl_crystal_colour_primary orange
_exptl_crystal_density_diffrn 1.481
_exptl_crystal_description plate
_exptl_crystal_F_000 1372
_exptl_crystal_preparation synthesized
_exptl_crystal_recrystallization_method 'vapor diffusion of cyclohexane in dichloromethane'
_exptl_crystal_size_max 0.2
_exptl_crystal_size_mid 0.2
_exptl_crystal_size_min 0.05
_refine_diff_density_max 1.238
_refine_diff_density_min -0.829
_refine_diff_density_rms 0.121
_refine_ls_extinction_method none
_refine_ls_goodness_of_fit_ref 1.027
_refine_ls_hydrogen_treatment constr
_refine_ls_matrix_type full
_refine_ls_number_parameters 368
_refine_ls_number_reflns 4789
_refine_ls_number_restraints 365
_refine_ls_restrained_S_all 0.995
_refine_ls_R_factor_all 0.1925
_refine_ls_R_factor_gt 0.1040
_refine_ls_shift/su_max 0.001
_refine_ls_shift/su_mean 0.000
_refine_ls_structure_factor_coef Fsqd
_refine_ls_weighting_details 'w=1/[\s^2^(Fo^2^)+(0.1509P)^2^+11.9261P] where P=(Fo^2^+2Fc^2^)/3'
_refine_ls_weighting_scheme calc
_refine_ls_wR_factor_gt 0.2580
_refine_ls_wR_factor_ref 0.3087
_reflns_Friedel_coverage 0.000
_reflns_number_gt 2469
_reflns_number_total 4789
_reflns_threshold_expression 'I > 2\s(I)'
_cod_data_source_file d0dt01298j2.cif
_cod_data_source_block mo_17129_0ma
_cod_depositor_comments 'Adding full bibliography for 7704499--7704501.cif.'
_cod_original_cell_volume 2970.5(13)
_cod_database_code 7704500
_shelx_shelxl_version_number 2017/1
_shelx_space_group_comment
;
The symmetry employed for this shelxl refinement is uniquely defined
by the following loop, which should always be used as a source of
symmetry information in preference to the above space-group names.
They are only intended as comments.
;
_shelx_estimated_absorpt_t_max 0.958
_shelx_estimated_absorpt_t_min 0.847
_olex2_refinement_description
;
1. Fixed Uiso
 At 1.2 times of:
  All C(H) groups, All C(H,H) groups, All C(H,H,H,H) groups, All N(H) groups
 At 1.5 times of:
  All C(H,H,H) groups
2. Restrained distances
 C24-Cl2 \\sim C24-Cl12
 with sigma of 0.02
 C24-Cl1 \\sim C24-Cl11
 with sigma of 0.02
3. Uiso/Uaniso restraints and constraints
Uanis(Cl11) = Uanis(Cl1) = Uanis(Cl12) = Uanis(Cl2)
4. Rigid body (RIGU) restrains
 All non-hydrogen atoms
 with sigma for 1-2 distances of 0.004 and sigma for 1-3 distances of 0.004
5. Others
 Sof(H24C)=Sof(H24D)=Sof(Cl12)=Sof(Cl11)=1-FVAR(1)
 Sof(H24A)=Sof(H24B)=Sof(Cl2)=Sof(Cl1)=FVAR(1)
6.a Secondary CH2 refined with riding coordinates:
 C8(H8A,H8B), C1(H1A,H1B), C24(H24A,H24B), C24(H24C,H24D)
6.b Aromatic/amide H refined with riding coordinates:
 N3(H3), C4(H4), C3(H3A), C5(H5), C15(H15), C11(H11), C12(H12), C13(H13),
 C14(H14)
6.c Idealised Me refined as rotating group:
 C17(H17A,H17B,H17C), C22(H22A,H22B,H22C), C19(H19A,H19B,H19C), C21(H21A,H21B,
 H21C), C23(H23A,H23B,H23C), C18(H18A,H18B,H18C)
;
_olex2_submission_special_instructions 'No special instructions were received'

loop_
_space_group_symop_operation_xyz
'x, y, z'
'-x, y+1/2, -z+1/2'
'-x, -y, -z'
'x, -y-1/2, z-1/2'

loop_
_atom_site_label
_atom_site_type_symbol
_atom_site_fract_x
_atom_site_fract_y
_atom_site_fract_z
_atom_site_U_iso_or_equiv
_atom_site_adp_type
_atom_site_occupancy
_atom_site_site_symmetry_order
_atom_site_calc_flag
_atom_site_refinement_flags_posn
_atom_site_refinement_flags_adp
_atom_site_refinement_flags_occupancy
_atom_site_disorder_assembly
_atom_site_disorder_group
Co1 Co 0.74315(9) 0.60299(10) 0.54613(9) 0.0374(5) Uani 1 1 d . . . . .
P1 P 0.83316(18) 0.5660(2) 0.67518(19) 0.0397(7) Uani 1 1 d . . . . .
O4 O 0.7236(5) 0.7813(5) 0.6592(5) 0.0476(19) Uani 1 1 d . . . . .
O1 O 0.7887(5) 0.6456(6) 0.3488(5) 0.055(2) Uani 1 1 d . . . . .
O3 O 0.7560(5) 0.8076(5) 0.5030(5) 0.058(2) Uani 1 1 d . . . . .
N1 N 0.6662(5) 0.5898(5) 0.6558(5) 0.0360(18) Uani 1 1 d . . . . .
N2 N 0.6481(5) 0.6288(5) 0.4665(6) 0.0372(18) Uani 1 1 d . . . . .
N3 N 0.6285(6) 0.6462(6) 0.3681(6) 0.042(2) Uani 1 1 d . . . . .
H3 H 0.661734 0.658233 0.318555 0.050 Uiso 1 1 calc R U . . .
N5 N 0.7435(5) 0.7480(6) 0.5746(6) 0.041(2) Uani 1 1 d . . . . .
O2 O 0.8823(5) 0.5991(6) 0.4458(6) 0.060(2) Uani 1 1 d . . . . .
N6 N 0.7290(6) 0.4648(6) 0.5000(7) 0.050(2) Uani 1 1 d . . . . .
N4 N 0.8127(6) 0.6173(6) 0.4354(6) 0.044(2) Uani 1 1 d . . . . .
C7 C 0.5820(7) 0.6133(6) 0.5176(7) 0.037(2) Uani 1 1 d . . . . .
O6 O 0.7669(7) 0.4254(7) 0.4286(7) 0.081(3) Uani 1 1 d . . . . .
C2 C 0.6868(7) 0.5842(7) 0.7581(7) 0.038(2) Uani 1 1 d . . . . .
O5 O 0.6669(6) 0.4170(6) 0.5222(7) 0.075(3) Uani 1 1 d . . . . .
C4 C 0.5525(7) 0.5722(7) 0.8007(7) 0.042(2) Uani 1 1 d . . . . .
H4 H 0.513103 0.563021 0.850496 0.051 Uiso 1 1 calc R U . . .
C8 C 0.5163(6) 0.6206(6) 0.4497(7) 0.038(2) Uani 1 1 d . . . . .
H8A H 0.487300 0.556589 0.446711 0.045 Uiso 1 1 calc R U . . .
H8B H 0.480735 0.674539 0.471822 0.045 Uiso 1 1 calc R U . . .
C6 C 0.5924(6) 0.5932(7) 0.6285(7) 0.035(2) Uani 1 1 d . . . . .
C9 C 0.5492(7) 0.6428(7) 0.3547(7) 0.039(2) Uani 1 1 d . . . . .
C3 C 0.6285(7) 0.5731(7) 0.8320(7) 0.044(2) Uani 1 1 d . . . . .
H3A H 0.641883 0.566275 0.903185 0.053 Uiso 1 1 calc R U . . .
C10 C 0.5087(7) 0.6609(7) 0.2552(7) 0.040(2) Uani 1 1 d . . . . .
C5 C 0.5317(7) 0.5845(7) 0.6970(7) 0.040(2) Uani 1 1 d . . . . .
H5 H 0.478860 0.586770 0.674549 0.048 Uiso 1 1 calc R U . . .
C15 C 0.5466(7) 0.6450(8) 0.1606(7) 0.049(3) Uani 1 1 d . . . . .
H15 H 0.599189 0.623486 0.159975 0.058 Uiso 1 1 calc R U . . .
C11 C 0.4324(7) 0.6918(8) 0.2548(8) 0.048(3) Uani 1 1 d . . . . .
H11 H 0.406388 0.703003 0.318023 0.058 Uiso 1 1 calc R U . . .
C20 C 0.9245(7) 0.6473(8) 0.6955(8) 0.051(2) Uani 1 1 d . . . . .
C1 C 0.7697(7) 0.5996(8) 0.7845(7) 0.043(2) Uani 1 1 d . . . . .
H1A H 0.783852 0.558124 0.845336 0.052 Uiso 1 1 calc R U . . .
H1B H 0.778356 0.670688 0.803167 0.052 Uiso 1 1 calc R U . . .
C16 C 0.8582(7) 0.4305(8) 0.6971(8) 0.050(2) Uani 1 1 d . . . . .
C17 C 0.7792(8) 0.3735(8) 0.7201(9) 0.058(3) Uani 1 1 d . . . . .
H17A H 0.758602 0.396580 0.786173 0.087 Uiso 1 1 calc R U . . .
H17B H 0.789011 0.301269 0.723565 0.087 Uiso 1 1 calc R U . . .
H17C H 0.741397 0.387496 0.664596 0.087 Uiso 1 1 calc R U . . .
C12 C 0.3938(8) 0.7066(9) 0.1610(9) 0.063(3) Uani 1 1 d . . . . .
H12 H 0.341406 0.729081 0.160165 0.076 Uiso 1 1 calc R U . . .
C22 C 0.9948(7) 0.6001(9) 0.6465(9) 0.059(3) Uani 1 1 d . . . . .
H22A H 1.006656 0.536509 0.681037 0.089 Uiso 1 1 calc R U . . .
H22B H 1.039428 0.645359 0.653746 0.089 Uiso 1 1 calc R U . . .
H22C H 0.983968 0.587938 0.572990 0.089 Uiso 1 1 calc R U . . .
C13 C 0.4307(9) 0.6891(9) 0.0698(8) 0.065(3) Uani 1 1 d . . . . .
H13 H 0.402968 0.696554 0.006217 0.078 Uiso 1 1 calc R U . . .
C14 C 0.5066(8) 0.6610(9) 0.0692(8) 0.059(3) Uani 1 1 d . . . . .
H14 H 0.532236 0.652305 0.005224 0.071 Uiso 1 1 calc R U . . .
C19 C 0.8970(8) 0.3815(8) 0.6056(9) 0.055(3) Uani 1 1 d . . . . .
H19A H 0.865441 0.392713 0.543074 0.083 Uiso 1 1 calc R U . . .
H19B H 0.901997 0.309361 0.618189 0.083 Uiso 1 1 calc R U . . .
H19C H 0.948759 0.410626 0.596487 0.083 Uiso 1 1 calc R U . . .
C21 C 0.9105(7) 0.7518(8) 0.6482(9) 0.058(3) Uani 1 1 d . . . . .
H21A H 0.891931 0.744675 0.576622 0.086 Uiso 1 1 calc R U . . .
H21B H 0.959274 0.789812 0.649411 0.086 Uiso 1 1 calc R U . . .
H21C H 0.871455 0.787477 0.688580 0.086 Uiso 1 1 calc R U . . .
C23 C 0.9405(8) 0.6609(9) 0.8120(8) 0.061(3) Uani 1 1 d . . . . .
H23A H 0.895287 0.692044 0.844107 0.092 Uiso 1 1 calc R U . . .
H23B H 0.986164 0.703809 0.822220 0.092 Uiso 1 1 calc R U . . .
H23C H 0.950258 0.595374 0.843774 0.092 Uiso 1 1 calc R U . . .
C18 C 0.9080(9) 0.4136(9) 0.7950(10) 0.068(4) Uani 1 1 d . . . . .
H18A H 0.958062 0.447678 0.787656 0.102 Uiso 1 1 calc R U . . .
H18B H 0.916808 0.341659 0.804673 0.102 Uiso 1 1 calc R U . . .
H18C H 0.880917 0.440570 0.855015 0.102 Uiso 1 1 calc R U . . .
C24 C 0.7791(10) 0.4792(11) 0.1683(11) 0.089(4) Uani 1 1 d D . . . .
H24A H 0.776337 0.550358 0.147175 0.107 Uiso 0.560(7) 1 calc R U P A 1
H24B H 0.805150 0.475765 0.236991 0.107 Uiso 0.560(7) 1 calc R U P A 1
H24C H 0.782843 0.455675 0.240841 0.107 Uiso 0.440(7) 1 calc R U P A 2
H24D H 0.770713 0.552523 0.169339 0.107 Uiso 0.440(7) 1 calc R U P A 2
Cl2 Cl 0.6812(6) 0.4280(7) 0.1768(9) 0.1194(18) Uani 0.560(7) 1 d D . P A 1
Cl1 Cl 0.8325(7) 0.4118(7) 0.0788(8) 0.1194(18) Uani 0.560(7) 1 d D . P A 1
Cl12 Cl 0.7008(8) 0.4218(8) 0.1073(11) 0.1194(18) Uani 0.440(7) 1 d D . P A 2
Cl11 Cl 0.8687(8) 0.4519(10) 0.1034(10) 0.1194(18) Uani 0.440(7) 1 d D . P A 2

loop_
_atom_site_aniso_label
_atom_site_aniso_U_11
_atom_site_aniso_U_22
_atom_site_aniso_U_33
_atom_site_aniso_U_23
_atom_site_aniso_U_13
_atom_site_aniso_U_12
Co1 0.0445(10) 0.0381(8) 0.0298(7) 0.0005(6) 0.0023(6) -0.0024(7)
P1 0.040(2) 0.0446(15) 0.0342(14) -0.0021(11) 0.0002(12) 0.0026(12)
O4 0.058(6) 0.046(4) 0.038(3) -0.005(3) -0.001(3) 0.000(3)
O1 0.063(6) 0.063(5) 0.040(4) 0.011(3) -0.001(3) -0.010(4)
O3 0.080(7) 0.051(4) 0.042(4) 0.013(3) 0.002(4) -0.007(4)
N1 0.043(4) 0.035(4) 0.030(3) 0.001(3) 0.002(3) -0.003(4)
N2 0.046(5) 0.032(4) 0.033(3) -0.001(3) -0.002(3) -0.007(3)
N3 0.060(5) 0.036(4) 0.028(4) 0.003(3) -0.003(3) -0.014(4)
N5 0.047(6) 0.043(4) 0.032(4) -0.002(3) 0.000(4) -0.006(4)
O2 0.045(5) 0.079(5) 0.055(5) -0.002(4) 0.007(4) -0.002(4)
N6 0.056(7) 0.041(5) 0.052(5) -0.004(4) 0.004(4) 0.001(4)
N4 0.044(5) 0.052(5) 0.036(4) 0.003(4) 0.005(3) -0.006(4)
C7 0.050(5) 0.029(5) 0.031(4) 0.007(4) 0.002(3) -0.003(4)
O6 0.105(9) 0.069(6) 0.071(6) -0.016(4) 0.031(5) -0.008(5)
C2 0.049(5) 0.036(5) 0.029(4) -0.003(4) -0.001(3) 0.008(4)
O5 0.073(7) 0.069(6) 0.083(6) -0.009(5) 0.006(5) -0.013(4)
C4 0.053(6) 0.037(5) 0.037(4) -0.002(4) 0.007(4) 0.001(5)
C8 0.057(6) 0.025(5) 0.032(4) -0.005(4) -0.006(4) -0.004(4)
C6 0.039(5) 0.033(5) 0.032(4) -0.002(4) -0.002(3) -0.004(4)
C9 0.060(6) 0.033(5) 0.025(4) -0.007(4) -0.006(4) -0.006(5)
C3 0.060(6) 0.046(6) 0.026(4) -0.007(4) 0.004(4) 0.001(5)
C10 0.050(6) 0.041(6) 0.030(4) -0.001(4) -0.004(4) -0.013(5)
C5 0.045(6) 0.036(6) 0.037(4) -0.004(4) 0.004(4) -0.003(4)
C15 0.056(7) 0.056(6) 0.033(4) 0.002(4) 0.000(4) -0.015(5)
C11 0.050(6) 0.053(6) 0.041(5) 0.008(5) -0.002(4) -0.011(5)
C20 0.050(7) 0.054(5) 0.050(5) -0.010(5) -0.006(4) -0.001(4)
C1 0.053(6) 0.047(6) 0.030(4) -0.005(4) -0.004(4) 0.005(5)
C16 0.054(7) 0.044(5) 0.051(5) -0.002(4) 0.008(4) 0.001(4)
C17 0.064(8) 0.046(6) 0.065(7) 0.013(5) 0.016(6) -0.001(5)
C12 0.063(8) 0.073(8) 0.053(5) 0.020(6) -0.010(5) -0.014(6)
C22 0.040(7) 0.079(8) 0.058(7) 0.005(6) -0.001(5) 0.003(5)
C13 0.078(8) 0.078(8) 0.038(5) 0.019(5) -0.020(5) -0.024(6)
C14 0.079(8) 0.073(8) 0.026(5) 0.005(5) -0.007(5) -0.024(6)
C19 0.052(9) 0.052(7) 0.062(6) -0.015(5) 0.006(5) 0.012(5)
C21 0.044(9) 0.060(6) 0.068(7) -0.002(5) -0.007(6) -0.009(5)
C23 0.068(10) 0.067(8) 0.049(5) -0.012(5) -0.020(5) -0.003(6)
C18 0.077(10) 0.056(8) 0.070(7) 0.005(6) -0.013(6) 0.018(6)
C24 0.112(9) 0.080(10) 0.075(9) -0.016(7) 0.004(7) 0.016(7)
Cl2 0.116(5) 0.102(4) 0.140(5) -0.029(3) 0.022(4) 0.004(3)
Cl1 0.116(5) 0.102(4) 0.140(5) -0.029(3) 0.022(4) 0.004(3)
Cl12 0.116(5) 0.102(4) 0.140(5) -0.029(3) 0.022(4) 0.004(3)
Cl11 0.116(5) 0.102(4) 0.140(5) -0.029(3) 0.022(4) 0.004(3)

loop_
_atom_type_symbol
_atom_type_description
_atom_type_scat_dispersion_real
_atom_type_scat_dispersion_imag
_atom_type_scat_source
C C 0.0033 0.0016 'International Tables Vol C Tables 4.2.6.8 and 6.1.1.4'
H H 0.0000 0.0000 'International Tables Vol C Tables 4.2.6.8 and 6.1.1.4'
Cl Cl 0.1484 0.1585 'International Tables Vol C Tables 4.2.6.8 and 6.1.1.4'
Co Co 0.3494 0.9721 'International Tables Vol C Tables 4.2.6.8 and 6.1.1.4'
N N 0.0061 0.0033 'International Tables Vol C Tables 4.2.6.8 and 6.1.1.4'
O O 0.0106 0.0060 'International Tables Vol C Tables 4.2.6.8 and 6.1.1.4'
P P 0.1023 0.0942 'International Tables Vol C Tables 4.2.6.8 and 6.1.1.4'

loop_
_geom_angle_atom_site_label_1
_geom_angle_atom_site_label_2
_geom_angle_atom_site_label_3
_geom_angle
_geom_angle_site_symmetry_1
_geom_angle_site_symmetry_3
_geom_angle_publ_flag
N1 Co1 P1 84.9(2) . . ?
N1 Co1 N5 87.4(3) . . ?
N2 Co1 P1 165.0(3) . . ?
N2 Co1 N1 80.1(3) . . ?
N2 Co1 N5 85.7(3) . . ?
N2 Co1 N6 84.6(4) . . ?
N5 Co1 P1 94.3(2) . . ?
N6 Co1 P1 95.6(3) . . ?
N6 Co1 N1 93.0(4) . . ?
N6 Co1 N5 170.1(4) . . ?
N4 Co1 P1 98.3(3) . . ?
N4 Co1 N1 176.8(4) . . ?
N4 Co1 N2 96.7(4) . . ?
N4 Co1 N5 92.4(4) . . ?
N4 Co1 N6 86.7(4) . . ?
C20 P1 Co1 121.0(4) . . ?
C1 P1 Co1 95.9(3) . . ?
C1 P1 C20 104.4(5) . . ?
C1 P1 C16 104.7(5) . . ?
C16 P1 Co1 117.6(4) . . ?
C16 P1 C20 109.7(5) . . ?
C2 N1 Co1 122.4(7) . . ?
C6 N1 Co1 117.5(6) . . ?
C6 N1 C2 119.9(9) . . ?
N3 N2 Co1 137.3(7) . . ?
N3 N2 C7 106.9(8) . . ?
C7 N2 Co1 115.1(6) . . ?
N2 N3 H3 124.6 . . ?
N2 N3 C9 110.7(8) . . ?
C9 N3 H3 124.6 . . ?
O4 N5 Co1 121.3(6) . . ?
O4 N5 O3 118.9(8) . . ?
O3 N5 Co1 119.3(6) . . ?
O6 N6 Co1 123.9(8) . . ?
O6 N6 O5 113.6(9) . . ?
O5 N6 Co1 120.2(8) . . ?
O1 N4 Co1 120.4(8) . . ?
O2 N4 Co1 121.6(7) . . ?
O2 N4 O1 118.0(8) . . ?
N2 C7 C8 111.0(8) . . ?
N2 C7 C6 114.6(9) . . ?
C8 C7 C6 134.4(10) . . ?
N1 C2 C3 119.1(10) . . ?
N1 C2 C1 116.9(9) . . ?
C3 C2 C1 123.7(9) . . ?
C3 C4 H4 119.4 . . ?
C3 C4 C5 121.2(10) . . ?
C5 C4 H4 119.4 . . ?
C7 C8 H8A 111.1 . . ?
C7 C8 H8B 111.1 . . ?
H8A C8 H8B 109.1 . . ?
C9 C8 C7 103.3(10) . . ?
C9 C8 H8A 111.1 . . ?
C9 C8 H8B 111.1 . . ?
N1 C6 C7 111.9(9) . . ?
N1 C6 C5 124.1(9) . . ?
C5 C6 C7 123.8(10) . . ?
N3 C9 C8 108.1(8) . . ?
N3 C9 C10 124.2(9) . . ?
C8 C9 C10 127.7(11) . . ?
C2 C3 H3A 120.3 . . ?
C4 C3 C2 119.3(9) . . ?
C4 C3 H3A 120.3 . . ?
C15 C10 C9 120.9(11) . . ?
C11 C10 C9 119.5(9) . . ?
C11 C10 C15 119.6(10) . . ?
C4 C5 H5 122.0 . . ?
C6 C5 C4 116.0(10) . . ?
C6 C5 H5 122.0 . . ?
C10 C15 H15 120.3 . . ?
C14 C15 C10 119.4(12) . . ?
C14 C15 H15 120.3 . . ?
C10 C11 H11 120.3 . . ?
C10 C11 C12 119.4(11) . . ?
C12 C11 H11 120.3 . . ?
C22 C20 P1 111.4(8) . . ?
C22 C20 C21 109.5(10) . . ?
C22 C20 C23 109.1(10) . . ?
C21 C20 P1 109.5(7) . . ?
C23 C20 P1 109.5(8) . . ?
C23 C20 C21 107.9(9) . . ?
P1 C1 H1A 109.3 . . ?
P1 C1 H1B 109.3 . . ?
C2 C1 P1 111.6(6) . . ?
C2 C1 H1A 109.3 . . ?
C2 C1 H1B 109.3 . . ?
H1A C1 H1B 108.0 . . ?
C17 C16 P1 107.1(8) . . ?
C19 C16 P1 113.6(8) . . ?
C19 C16 C17 109.0(9) . . ?
C19 C16 C18 109.5(10) . . ?
C18 C16 P1 113.0(8) . . ?
C18 C16 C17 104.2(9) . . ?
C16 C17 H17A 109.5 . . ?
C16 C17 H17B 109.5 . . ?
C16 C17 H17C 109.5 . . ?
H17A C17 H17B 109.5 . . ?
H17A C17 H17C 109.5 . . ?
H17B C17 H17C 109.5 . . ?
C11 C12 H12 119.8 . . ?
C13 C12 C11 120.4(14) . . ?
C13 C12 H12 119.8 . . ?
C20 C22 H22A 109.5 . . ?
C20 C22 H22B 109.5 . . ?
C20 C22 H22C 109.5 . . ?
H22A C22 H22B 109.5 . . ?
H22A C22 H22C 109.5 . . ?
H22B C22 H22C 109.5 . . ?
C12 C13 H13 119.7 . . ?
C14 C13 C12 120.7(11) . . ?
C14 C13 H13 119.7 . . ?
C15 C14 H14 119.8 . . ?
C13 C14 C15 120.4(11) . . ?
C13 C14 H14 119.8 . . ?
C16 C19 H19A 109.5 . . ?
C16 C19 H19B 109.5 . . ?
C16 C19 H19C 109.5 . . ?
H19A C19 H19B 109.5 . . ?
H19A C19 H19C 109.5 . . ?
H19B C19 H19C 109.5 . . ?
C20 C21 H21A 109.5 . . ?
C20 C21 H21B 109.5 . . ?
C20 C21 H21C 109.5 . . ?
H21A C21 H21B 109.5 . . ?
H21A C21 H21C 109.5 . . ?
H21B C21 H21C 109.5 . . ?
C20 C23 H23A 109.5 . . ?
C20 C23 H23B 109.5 . . ?
C20 C23 H23C 109.5 . . ?
H23A C23 H23B 109.5 . . ?
H23A C23 H23C 109.5 . . ?
H23B C23 H23C 109.5 . . ?
C16 C18 H18A 109.5 . . ?
C16 C18 H18B 109.5 . . ?
C16 C18 H18C 109.5 . . ?
H18A C18 H18B 109.5 . . ?
H18A C18 H18C 109.5 . . ?
H18B C18 H18C 109.5 . . ?
H24A C24 H24B 108.2 . . ?
H24C C24 H24D 108.0 . . ?
Cl2 C24 H24A 109.6 . . ?
Cl2 C24 H24B 109.6 . . ?
Cl1 C24 H24A 109.6 . . ?
Cl1 C24 H24B 109.6 . . ?
Cl1 C24 Cl2 110.1(9) . . ?
Cl12 C24 H24C 109.4 . . ?
Cl12 C24 H24D 109.4 . . ?
Cl12 C24 Cl11 111.3(9) . . ?
Cl11 C24 H24C 109.4 . . ?
Cl11 C24 H24D 109.4 . . ?

loop_
_geom_bond_atom_site_label_1
_geom_bond_atom_site_label_2
_geom_bond_distance
_geom_bond_site_symmetry_2
_geom_bond_publ_flag
Co1 P1 2.314(3) . ?
Co1 N1 1.962(8) . ?
Co1 N2 1.950(8) . ?
Co1 N5 1.971(8) . ?
Co1 N6 1.954(9) . ?
Co1 N4 1.888(9) . ?
P1 C20 1.925(12) . ?
P1 C1 1.852(11) . ?
P1 C16 1.882(11) . ?
O4 N5 1.234(9) . ?
O1 N4 1.247(10) . ?
O3 N5 1.241(10) . ?
N1 C2 1.367(11) . ?
N1 C6 1.312(13) . ?
N2 N3 1.332(10) . ?
N2 C7 1.340(13) . ?
N3 H3 0.8800 . ?
N3 C9 1.373(14) . ?
O2 N4 1.227(12) . ?
N6 O6 1.254(12) . ?
N6 O5 1.281(13) . ?
C7 C8 1.424(14) . ?
C7 C6 1.468(12) . ?
C2 C3 1.402(15) . ?
C2 C1 1.477(15) . ?
C4 H4 0.9500 . ?
C4 C3 1.363(16) . ?
C4 C5 1.394(13) . ?
C8 H8A 0.9900 . ?
C8 H8B 0.9900 . ?
C8 C9 1.392(13) . ?
C6 C5 1.384(14) . ?
C9 C10 1.474(13) . ?
C3 H3A 0.9500 . ?
C10 C15 1.411(14) . ?
C10 C11 1.375(15) . ?
C5 H5 0.9500 . ?
C15 H15 0.9500 . ?
C15 C14 1.376(14) . ?
C11 H11 0.9500 . ?
C11 C12 1.389(15) . ?
C20 C22 1.510(17) . ?
C20 C21 1.541(15) . ?
C20 C23 1.538(14) . ?
C1 H1A 0.9900 . ?
C1 H1B 0.9900 . ?
C16 C17 1.589(17) . ?
C16 C19 1.515(15) . ?
C16 C18 1.534(16) . ?
C17 H17A 0.9800 . ?
C17 H17B 0.9800 . ?
C17 H17C 0.9800 . ?
C12 H12 0.9500 . ?
C12 C13 1.367(18) . ?
C22 H22A 0.9800 . ?
C22 H22B 0.9800 . ?
C22 H22C 0.9800 . ?
C13 H13 0.9500 . ?
C13 C14 1.359(18) . ?
C14 H14 0.9500 . ?
C19 H19A 0.9800 . ?
C19 H19B 0.9800 . ?
C19 H19C 0.9800 . ?
C21 H21A 0.9800 . ?
C21 H21B 0.9800 . ?
C21 H21C 0.9800 . ?
C23 H23A 0.9800 . ?
C23 H23B 0.9800 . ?
C23 H23C 0.9800 . ?
C18 H18A 0.9800 . ?
C18 H18B 0.9800 . ?
C18 H18C 0.9800 . ?
C24 H24A 0.9900 . ?
C24 H24B 0.9900 . ?
C24 H24C 0.9900 . ?
C24 H24D 0.9900 . ?
C24 Cl2 1.822(19) . ?
C24 Cl1 1.740(17) . ?
C24 Cl12 1.731(19) . ?
C24 Cl11 1.803(19) . ?

loop_
_geom_hbond_atom_site_label_D
_geom_hbond_atom_site_label_H
_geom_hbond_atom_site_label_A
_geom_hbond_distance_DH
_geom_hbond_distance_HA
_geom_hbond_distance_DA
_geom_hbond_angle_DHA
_geom_hbond_site_symmetry_A
_geom_hbond_publ_flag
N3 H3 O4 0.88 2.47 3.322(11) 163.8 4_575 yes
N3 H3 O1 0.88 2.22 2.771(13) 120.4 . yes
C1 H1B O1 0.99 2.53 3.517(13) 175.4 4_576 yes
C17 H17C N6 0.98 2.37 3.204(15) 142.2 . yes
C17 H17C O5 0.98 2.26 3.237(16) 172.6 . yes
C22 H22C O2 0.98 2.39 3.216(15) 141.7 . yes
C19 H19A N6 0.98 2.59 3.369(16) 136.5 . yes
C19 H19A O6 0.98 2.28 3.233(16) 164.9 . yes
C21 H21A O3 0.98 2.65 3.318(14) 125.7 . yes
C21 H21A O2 0.98 2.58 3.349(14) 135.2 . yes
C21 H21C O4 0.98 2.57 3.245(15) 126.2 . yes
C24 H24C O6 0.99 2.48 3.451(17) 166.4 . yes
C24 H24D O4 0.99 2.37 3.339(16) 167.7 4_575 yes
C24 H24D O1 0.99 2.65 3.225(15) 117.4 . yes

loop_
_geom_torsion_atom_site_label_1
_geom_torsion_atom_site_label_2
_geom_torsion_atom_site_label_3
_geom_torsion_atom_site_label_4
_geom_torsion
_geom_torsion_site_symmetry_1
_geom_torsion_site_symmetry_2
_geom_torsion_site_symmetry_3
_geom_torsion_site_symmetry_4
_geom_torsion_publ_flag
Co1 P1 C1 C2 29.0(7) . . . . ?
Co1 P1 C16 C17 -56.7(8) . . . . ?
Co1 P1 C16 C19 63.8(10) . . . . ?
Co1 P1 C16 C18 -170.8(8) . . . . ?
Co1 N1 C2 C3 -178.9(6) . . . . ?
Co1 N1 C2 C1 6.5(11) . . . . ?
Co1 N1 C6 C7 -3.7(10) . . . . ?
Co1 N1 C6 C5 179.7(7) . . . . ?
Co1 N2 N3 C9 169.9(7) . . . . ?
Co1 N2 C7 C8 -172.0(6) . . . . ?
Co1 N2 C7 C6 8.1(10) . . . . ?
P1 Co1 N4 O1 -174.6(7) . . . . ?
P1 Co1 N4 O2 5.7(8) . . . . ?
N1 C2 C3 C4 -2.7(13) . . . . ?
N1 C2 C1 P1 -26.2(10) . . . . ?
N1 C6 C5 C4 0.5(13) . . . . ?
N2 Co1 N4 O1 6.0(8) . . . . ?
N2 Co1 N4 O2 -173.7(8) . . . . ?
N2 N3 C9 C8 -0.8(10) . . . . ?
N2 N3 C9 C10 178.7(8) . . . . ?
N2 C7 C8 C9 -0.6(10) . . . . ?
N2 C7 C6 N1 -2.9(11) . . . . ?
N2 C7 C6 C5 173.7(8) . . . . ?
N3 N2 C7 C8 0.2(10) . . . . ?
N3 N2 C7 C6 -179.7(7) . . . . ?
N3 C9 C10 C15 24.9(14) . . . . ?
N3 C9 C10 C11 -156.4(9) . . . . ?
N5 Co1 N4 O1 -80.0(8) . . . . ?
N5 Co1 N4 O2 100.3(8) . . . . ?
N6 Co1 N4 O1 90.2(8) . . . . ?
N6 Co1 N4 O2 -89.5(8) . . . . ?
C7 N2 N3 C9 0.4(10) . . . . ?
C7 C8 C9 N3 0.9(10) . . . . ?
C7 C8 C9 C10 -178.7(9) . . . . ?
C7 C6 C5 C4 -175.7(8) . . . . ?
C2 N1 C6 C7 171.9(8) . . . . ?
C2 N1 C6 C5 -4.7(13) . . . . ?
C8 C7 C6 N1 177.2(9) . . . . ?
C8 C7 C6 C5 -6.1(16) . . . . ?
C8 C9 C10 C15 -155.6(10) . . . . ?
C8 C9 C10 C11 23.1(15) . . . . ?
C6 N1 C2 C3 5.7(13) . . . . ?
C6 N1 C2 C1 -168.9(8) . . . . ?
C6 C7 C8 C9 179.2(10) . . . . ?
C9 C10 C15 C14 178.9(9) . . . . ?
C9 C10 C11 C12 -178.5(9) . . . . ?
C3 C2 C1 P1 159.5(8) . . . . ?
C3 C4 C5 C6 2.7(13) . . . . ?
C10 C15 C14 C13 -1.9(17) . . . . ?
C10 C11 C12 C13 1.1(17) . . . . ?
C5 C4 C3 C2 -1.5(14) . . . . ?
C15 C10 C11 C12 0.2(15) . . . . ?
C11 C10 C15 C14 0.2(15) . . . . ?
C11 C12 C13 C14 -2.8(18) . . . . ?
C20 P1 C1 C2 153.1(7) . . . . ?
C20 P1 C16 C17 159.7(7) . . . . ?
C20 P1 C16 C19 -79.8(10) . . . . ?
C20 P1 C16 C18 45.6(10) . . . . ?
C1 P1 C16 C17 48.3(8) . . . . ?
C1 P1 C16 C19 168.7(9) . . . . ?
C1 P1 C16 C18 -65.8(10) . . . . ?
C1 C2 C3 C4 171.6(9) . . . . ?
C16 P1 C1 C2 -91.7(8) . . . . ?
C12 C13 C14 C15 3.2(18) . . . . ?
